data_4067934
loop_
_publ_author_name
'Cain, Matthew F.'
'Glueck, David S.'
'Golen, James A.'
'Rheingold, Arnold L.'

_publ_section_title
;
 Asymmetric Synthesis and Metal Complexes of aC3-Symmetric P-Stereogenic
 Triphosphine, (R)-MeSi(CH2PMe(t-Bu))3(MT-Siliphos)
;
_journal_issue 3
_journal_name_full Organometallics
_journal_page_first 775
_journal_paper_doi 10.1021/om200930k
_journal_volume 31
_journal_year 2012
_chemical_formula_sum 'C27 H43 F6 N3 O6 P3 Ru S2 Si'
_chemical_formula_weight 905.83
_chemical_name_systematic
; 
 ? 
;
_space_group_IT_number 198
_symmetry_cell_setting cubic
_symmetry_space_group_name_Hall 'P 2ac 2ab 3'
_symmetry_space_group_name_H-M 'P 21 3'
_atom_sites_solution_hydrogens geom
_atom_sites_solution_primary direct
_atom_sites_solution_secondary difmap
_audit_creation_method SHELXL-97
_cell_angle_alpha 90.00
_cell_angle_beta 90.00
_cell_angle_gamma 90.00
_cell_formula_units_Z 16
_cell_length_a 25.5296(15)
_cell_length_b 25.5296(15)
_cell_length_c 25.5296(15)
_cell_measurement_reflns_used 3975
_cell_measurement_temperature 100(2)
_cell_measurement_theta_max 22.72
_cell_measurement_theta_min 2.39
_cell_volume 16639.2(17)
_computing_cell_refinement 'Bruker SAINT'
_computing_data_collection 'Bruker APEX2'
_computing_data_reduction 'Bruker SAINT'
_computing_molecular_graphics 'Bruker SHELXTL'
_computing_publication_material 'Bruker SHELXTL'
_computing_structure_refinement 'SHELXL-97 (Sheldrick, 1997)'
_computing_structure_solution 'SHELXS-97 (Sheldrick, 1990)'
_diffrn_ambient_temperature 100(2)
_diffrn_measured_fraction_theta_full 0.998
_diffrn_measured_fraction_theta_max 0.999
_diffrn_measurement_device_type 'Bruker APEX-II CCD'
_diffrn_measurement_method '\f and \w scans'
_diffrn_radiation_monochromator graphite
_diffrn_radiation_source 'fine-focus sealed tube'
_diffrn_radiation_type MoK\a
_diffrn_radiation_wavelength 0.71073
_diffrn_reflns_av_R_equivalents 0.0673
_diffrn_reflns_av_sigmaI/netI 0.0444
_diffrn_reflns_limit_h_max 30
_diffrn_reflns_limit_h_min -30
_diffrn_reflns_limit_k_max 27
_diffrn_reflns_limit_k_min -29
_diffrn_reflns_limit_l_max 30
_diffrn_reflns_limit_l_min -19
_diffrn_reflns_number 72147
_diffrn_reflns_theta_full 25.00
_diffrn_reflns_theta_max 25.35
_diffrn_reflns_theta_min 1.13
_exptl_absorpt_coefficient_mu 0.687
_exptl_absorpt_correction_T_max 0.756
_exptl_absorpt_correction_T_min 0.688
_exptl_absorpt_correction_type multi-scan
_exptl_absorpt_process_details sadabs
_exptl_crystal_colour colorless
_exptl_crystal_density_diffrn 1.446
_exptl_crystal_density_method 'not measured'
_exptl_crystal_description plate
_exptl_crystal_F_000 7408
_exptl_crystal_size_max 0.38
_exptl_crystal_size_mid 0.14
_exptl_crystal_size_min 0.10
_platon_squeeze_details
; 
 SQUEEZE (PLATON, A.Spek) was used to treat diffuse anion 
 contributions.  Total electron count found = 737/unit cell.  Calc.
 for 10.67 (2/3 x 16) triflate = 782/unit cell.  The intensive
 properties (density, F(000), etc.) reflect these contributions.  
;
_refine_diff_density_max 0.684
_refine_diff_density_min -1.002
_refine_diff_density_rms 0.095
_refine_ls_abs_structure_details 'Flack H D (1983), Acta Cryst. A39, 876-881'
_refine_ls_abs_structure_Flack -0.02(4)
_refine_ls_extinction_method none
_refine_ls_goodness_of_fit_ref 1.001
_refine_ls_hydrogen_treatment constr
_refine_ls_matrix_type full
_refine_ls_number_parameters 573
_refine_ls_number_reflns 10183
_refine_ls_number_restraints 0
_refine_ls_restrained_S_all 1.001
_refine_ls_R_factor_all 0.0709
_refine_ls_R_factor_gt 0.0603
_refine_ls_shift/su_max 0.007
_refine_ls_shift/su_mean 0.000
_refine_ls_structure_factor_coef Fsqd
_refine_ls_weighting_details 'calc w=1/[\s^2^(Fo^2^)+(0.0850P)^2^+40.0000P] where P=(Fo^2^+2Fc^2^)/3'
_refine_ls_weighting_scheme calc
_refine_ls_wR_factor_gt 0.1475
_refine_ls_wR_factor_ref 0.1535
_reflns_number_gt 8765
_reflns_number_total 10183
_reflns_threshold_expression >2sigma(I)
_cod_data_source_file om200930k_si_002.cif
_cod_data_source_block glu375
_cod_depositor_comments
;
The following automatic conversions were performed:

'_symmetry_cell_setting' value 'Cubic' changed to 'cubic' according
to /home/saulius/struct/CIF-dictionaries/cif_core.dic dictionary
named 'cif_core.dic' version 2.4.1 from 2010-06-29.

Automatic conversion script
Id: cif_fix_values 1715 2011-07-08 13:25:40Z adriana 
;
_cod_original_sg_symbol_H-M P2(1)3
_cod_database_code 4067934

loop_
_symmetry_equiv_pos_as_xyz
'x, y, z'
'z, x, y'
'y, z, x'
'-y+1/2, -z, x+1/2'
'z+1/2, -x+1/2, -y'
'-y, z+1/2, -x+1/2'
'-z+1/2, -x, y+1/2'
'-z, x+1/2, -y+1/2'
'y+1/2, -z+1/2, -x'
'x+1/2, -y+1/2, -z'
'-x, y+1/2, -z+1/2'
'-x+1/2, -y, z+1/2'

loop_
_atom_site_label
_atom_site_type_symbol
_atom_site_fract_x
_atom_site_fract_y
_atom_site_fract_z
_atom_site_U_iso_or_equiv
_atom_site_adp_type
_atom_site_occupancy
_atom_site_symmetry_multiplicity
_atom_site_calc_flag
_atom_site_refinement_flags
Ru1 Ru 0.227998(19) 0.727998(19) 0.772002(19) 0.0276(2) Uani 1 3 d S
Ru2 Ru 0.28764(2) 0.71236(2) 1.21236(2) 0.0287(2) Uani 1 3 d S
Ru3 Ru 0.47366(2) 0.02634(2) 0.97366(2) 0.0297(2) Uani 1 3 d S
Ru4 Ru 0.53351(2) 0.46649(2) 0.96649(2) 0.0378(2) Uani 1 3 d S
S1 S 0.28585(15) 0.84979(15) 0.99303(14) 0.1010(10) Uani 1 1 d .
S2 S 0.76320(18) 0.33849(14) 0.98611(12) 0.0782(14) Uani 0.756(7) 1 d P
S2' S 0.7347(4) 0.3317(4) 1.0263(4) 0.062(3) Uiso 0.244(7) 1 d P
P1 P 0.30894(7) 0.76232(7) 0.79897(7) 0.0353(4) Uani 1 1 d .
P2 P 0.21141(7) 0.75433(7) 1.18302(7) 0.0362(4) Uani 1 1 d .
P3 P 0.48691(7) -0.06360(7) 0.95959(7) 0.0323(4) Uani 1 1 d .
P4 P 0.52392(7) 0.55754(7) 0.95549(7) 0.0378(4) Uani 1 1 d .
Si1 Si 0.31177(8) 0.81177(8) 0.68823(8) 0.0434(8) Uani 1 3 d S
Si2 Si 0.20348(9) 0.79652(9) 1.29652(9) 0.0489(9) Uani 1 3 d S
Si3 Si 0.55785(7) -0.05785(7) 1.05785(7) 0.0333(7) Uani 1 3 d S
Si4 Si 0.44934(7) 0.55066(7) 1.05066(7) 0.0336(7) Uani 1 3 d S
F1 F 0.2234(5) 0.9237(4) 1.0218(5) 0.189(5) Uani 1 1 d .
F2 F 0.1971(4) 0.8742(3) 0.9549(3) 0.141(3) Uani 1 1 d .
F3 F 0.1949(3) 0.8493(4) 1.0319(4) 0.140(3) Uani 1 1 d .
F4 F 0.7153(3) 0.2464(3) 0.9905(3) 0.113(2) Uani 1 1 d .
F5 F 0.7083(3) 0.2992(3) 1.0643(3) 0.115(3) Uani 1 1 d .
F6 F 0.7855(3) 0.2526(2) 1.0391(2) 0.097(2) Uani 1 1 d .
O1 O 0.3032(5) 0.8920(5) 0.9573(4) 0.177(6) Uani 1 1 d .
O2 O 0.2736(4) 0.8007(3) 0.9757(5) 0.128(4) Uani 1 1 d .
O3 O 0.3095(3) 0.8519(3) 1.0447(3) 0.091(2) Uani 1 1 d .
O4 O 0.7939(4) 0.3090(5) 0.9493(3) 0.147(5) Uani 1 1 d .
O5 O 0.7123(5) 0.3594(4) 0.9724(4) 0.153(5) Uani 1 1 d .
O6 O 0.7889(5) 0.3665(3) 1.0260(3) 0.123(4) Uani 1 1 d .
N1 N 0.2414(2) 0.6522(2) 0.7996(2) 0.0366(13) Uani 1 1 d .
N2 N 0.3205(2) 0.7291(2) 1.1390(2) 0.0376(13) Uani 1 1 d .
N3 N 0.3951(2) 0.0177(2) 0.9514(2) 0.0408(14) Uani 1 1 d .
N4 N 0.5534(3) 0.3870(3) 0.9740(3) 0.0550(17) Uani 1 1 d .
C11 C 0.3505(3) 0.7872(3) 0.7461(3) 0.0429(17) Uani 1 1 d .
H11A H 0.3737 0.7594 0.7345 0.051 Uiso 1 1 calc R
H11B H 0.3720 0.8155 0.7595 0.051 Uiso 1 1 calc R
C12 C 0.3541(3) 0.8541(3) 0.6459(3) 0.068(4) Uani 1 3 d S
H12A H 0.3902 0.8447 0.6509 0.102 Uiso 0.33 1 calc PR
C13 C 0.3010(3) 0.8219(3) 0.8385(3) 0.0467(19) Uani 1 1 d .
H13A H 0.3347 0.8339 0.8500 0.070 Uiso 1 1 calc R
H13B H 0.2795 0.8143 0.8685 0.070 Uiso 1 1 calc R
H13C H 0.2845 0.8486 0.8178 0.070 Uiso 1 1 calc R
C14 C 0.3987(4) 0.7562(4) 0.8617(4) 0.072(3) Uani 1 1 d .
H14A H 0.4228 0.7347 0.8809 0.109 Uiso 1 1 calc R
H14B H 0.3864 0.7841 0.8838 0.109 Uiso 1 1 calc R
H14C H 0.4160 0.7707 0.8316 0.109 Uiso 1 1 calc R
C15 C 0.3532(3) 0.7237(3) 0.8442(3) 0.0488(19) Uani 1 1 d .
C16 C 0.3222(3) 0.7075(3) 0.8925(3) 0.052(2) Uani 1 1 d .
H16A H 0.3432 0.6847 0.9138 0.079 Uiso 1 1 calc R
H16B H 0.2909 0.6895 0.8818 0.079 Uiso 1 1 calc R
H16C H 0.3129 0.7381 0.9123 0.079 Uiso 1 1 calc R
C17 C 0.3738(3) 0.6727(3) 0.8168(4) 0.062(2) Uani 1 1 d .
H17A H 0.3887 0.6497 0.8426 0.094 Uiso 1 1 calc R
H17B H 0.4000 0.6818 0.7914 0.094 Uiso 1 1 calc R
H17C H 0.3452 0.6553 0.7996 0.094 Uiso 1 1 calc R
C18 C 0.2398(3) 0.6095(3) 0.8143(3) 0.0423(17) Uani 1 1 d .
C19 C 0.2387(4) 0.5552(3) 0.8315(4) 0.076(3) Uani 1 1 d .
C21 C 0.1611(3) 0.8389(3) 1.3389(3) 0.059(4) Uani 1 3 d S
H21A H 0.1796 0.8474 1.3705 0.088 Uiso 0.33 1 calc PR
C22 C 0.1682(3) 0.7786(3) 1.2339(3) 0.0477(18) Uani 1 1 d .
H22A H 0.1421 0.7520 1.2416 0.057 Uiso 1 1 calc R
H22B H 0.1499 0.8093 1.2209 0.057 Uiso 1 1 calc R
C23 C 0.1685(3) 0.7208(3) 1.1324(3) 0.0428(18) Uani 1 1 d .
C24 C 0.1443(3) 0.6695(3) 1.1511(3) 0.052(2) Uani 1 1 d .
H24A H 0.1212 0.6562 1.1247 0.078 Uiso 1 1 calc R
H24B H 0.1250 0.6756 1.1828 0.078 Uiso 1 1 calc R
H24C H 0.1716 0.6445 1.1577 0.078 Uiso 1 1 calc R
C25 C 0.1226(3) 0.7592(3) 1.1173(3) 0.059(2) Uani 1 1 d .
H25A H 0.0993 0.7421 1.0933 0.088 Uiso 1 1 calc R
H25B H 0.1369 0.7900 1.1011 0.088 Uiso 1 1 calc R
H25C H 0.1037 0.7690 1.1483 0.088 Uiso 1 1 calc R
C26 C 0.2020(3) 0.7098(3) 1.0841(3) 0.055(2) Uani 1 1 d .
H26A H 0.1810 0.6930 1.0578 0.082 Uiso 1 1 calc R
H26B H 0.2306 0.6872 1.0935 0.082 Uiso 1 1 calc R
H26C H 0.2155 0.7421 1.0706 0.082 Uiso 1 1 calc R
C27 C 0.2267(3) 0.8150(3) 1.1489(3) 0.0479(18) Uani 1 1 d .
H27A H 0.1949 0.8309 1.1366 0.072 Uiso 1 1 calc R
H27B H 0.2492 0.8077 1.1197 0.072 Uiso 1 1 calc R
H27C H 0.2441 0.8386 1.1725 0.072 Uiso 1 1 calc R
C28 C 0.3373(3) 0.7296(3) 1.0968(3) 0.0403(16) Uani 1 1 d .
C29 C 0.3579(4) 0.7304(5) 1.0434(4) 0.077(3) Uani 1 1 d .
C31 C 0.5417(3) -0.0916(3) 0.9953(3) 0.0346(15) Uani 1 1 d .
H31A H 0.5724 -0.0908 0.9729 0.042 Uiso 1 1 calc R
H31B H 0.5339 -0.1280 1.0029 0.042 Uiso 1 1 calc R
C32 C 0.5998(3) -0.0998(3) 1.0998(3) 0.064(4) Uani 1 3 d S
H32A H 0.6323 -0.0822 1.1067 0.096 Uiso 0.33 1 calc PR
C33 C 0.4891(3) -0.0923(3) 0.8916(3) 0.0425(17) Uani 1 1 d .
C34 C 0.4358(3) -0.0796(4) 0.8657(3) 0.056(2) Uani 1 1 d .
H34A H 0.4335 -0.0970 0.8325 0.084 Uiso 1 1 calc R
H34B H 0.4329 -0.0424 0.8606 0.084 Uiso 1 1 calc R
H34C H 0.4079 -0.0914 0.8880 0.084 Uiso 1 1 calc R
C35 C 0.5335(3) -0.0687(3) 0.8577(3) 0.0504(19) Uani 1 1 d .
H35A H 0.5311 -0.0822 0.8227 0.076 Uiso 1 1 calc R
H35B H 0.5668 -0.0779 0.8725 0.076 Uiso 1 1 calc R
H35C H 0.5301 -0.0312 0.8570 0.076 Uiso 1 1 calc R
C36 C 0.4983(3) -0.1513(3) 0.8938(3) 0.049(2) Uani 1 1 d .
H36A H 0.5014 -0.1648 0.8589 0.074 Uiso 1 1 calc R
H36B H 0.4694 -0.1678 0.9112 0.074 Uiso 1 1 calc R
H36C H 0.5300 -0.1583 0.9128 0.074 Uiso 1 1 calc R
C37 C 0.4330(3) -0.1021(3) 0.9855(3) 0.0435(17) Uani 1 1 d .
H37A H 0.4393 -0.1385 0.9791 0.065 Uiso 1 1 calc R
H37B H 0.4010 -0.0917 0.9687 0.065 Uiso 1 1 calc R
H37C H 0.4301 -0.0962 1.0226 0.065 Uiso 1 1 calc R
C38 C 0.3551(3) 0.0198(4) 0.9325(3) 0.053(2) Uani 1 1 d .
C39 C 0.3021(4) 0.0219(6) 0.9113(5) 0.098(4) Uani 1 1 d .
C41 C 0.4689(3) 0.5873(3) 0.9891(3) 0.0360(15) Uani 1 1 d .
H41A H 0.4392 0.5885 0.9654 0.043 Uiso 1 1 calc R
H41B H 0.4779 0.6230 0.9982 0.043 Uiso 1 1 calc R
C42 C 0.5790(3) 0.5926(3) 0.9853(3) 0.053(2) Uani 1 1 d .
H42A H 0.5712 0.6294 0.9868 0.079 Uiso 1 1 calc R
H42B H 0.6100 0.5872 0.9647 0.079 Uiso 1 1 calc R
H42C H 0.5848 0.5796 1.0201 0.079 Uiso 1 1 calc R
C43 C 0.5247(3) 0.5886(3) 0.8879(3) 0.053(2) Uani 1 1 d .
C44 C 0.5796(4) 0.5770(4) 0.8628(3) 0.066(3) Uani 1 1 d .
H44A H 0.5821 0.5943 0.8295 0.099 Uiso 1 1 calc R
H44B H 0.5836 0.5399 0.8580 0.099 Uiso 1 1 calc R
H44C H 0.6067 0.5896 0.8856 0.099 Uiso 1 1 calc R
C45 C 0.4820(3) 0.5687(3) 0.8518(3) 0.053(2) Uani 1 1 d .
H45A H 0.4872 0.5828 0.8173 0.079 Uiso 1 1 calc R
H45B H 0.4484 0.5796 0.8648 0.079 Uiso 1 1 calc R
H45C H 0.4833 0.5312 0.8503 0.079 Uiso 1 1 calc R
C46 C 0.5169(4) 0.6475(3) 0.8922(4) 0.056(2) Uani 1 1 d .
H46A H 0.5141 0.6623 0.8577 0.084 Uiso 1 1 calc R
H46B H 0.5462 0.6628 0.9101 0.084 Uiso 1 1 calc R
H46C H 0.4854 0.6546 0.9115 0.084 Uiso 1 1 calc R
C47 C 0.4073(3) 0.5927(3) 1.0927(3) 0.052(3) Uani 1 3 d S
H47A H 0.4280 0.6206 1.1071 0.078 Uiso 0.33 1 calc PR
C48 C 0.5679(4) 0.3464(3) 0.9722(4) 0.058(2) Uani 1 1 d .
C49 C 0.5883(5) 0.2900(4) 0.9705(6) 0.105(4) Uani 1 1 d .
C51 C 0.2262(6) 0.8762(5) 0.9982(4) 0.090(4) Uani 1 1 d .
C52 C 0.7426(4) 0.2810(4) 1.0205(4) 0.068(3) Uani 1 1 d .

loop_
_atom_site_aniso_label
_atom_site_aniso_U_11
_atom_site_aniso_U_22
_atom_site_aniso_U_33
_atom_site_aniso_U_23
_atom_site_aniso_U_13
_atom_site_aniso_U_12
Ru1 0.0276(2) 0.0276(2) 0.0276(2) -0.0026(2) -0.0026(2) 0.0026(2)
Ru2 0.0287(2) 0.0287(2) 0.0287(2) 0.0050(2) -0.0050(2) -0.0050(2)
Ru3 0.0297(2) 0.0297(2) 0.0297(2) 0.0014(2) -0.0014(2) 0.0014(2)
Ru4 0.0378(2) 0.0378(2) 0.0378(2) -0.0069(2) 0.0069(2) 0.0069(2)
S1 0.109(3) 0.103(2) 0.091(2) -0.0013(18) 0.0028(19) -0.008(2)
S2 0.124(3) 0.070(2) 0.0409(18) 0.0097(15) 0.0061(18) -0.015(2)
P1 0.0350(9) 0.0313(9) 0.0397(10) -0.0001(7) -0.0083(7) -0.0046(7)
P2 0.0330(9) 0.0380(9) 0.0377(10) 0.0070(7) -0.0103(8) 0.0000(7)
P3 0.0281(8) 0.0327(9) 0.0361(9) -0.0040(7) -0.0006(7) -0.0004(7)
P4 0.0389(10) 0.0393(10) 0.0352(10) 0.0002(7) 0.0067(7) 0.0008(8)
Si1 0.0434(8) 0.0434(8) 0.0434(8) 0.0043(9) 0.0043(9) -0.0043(9)
Si2 0.0489(9) 0.0489(9) 0.0489(9) -0.0035(10) 0.0035(10) 0.0035(10)
Si3 0.0333(7) 0.0333(7) 0.0333(7) 0.0047(7) -0.0047(7) 0.0047(7)
Si4 0.0336(7) 0.0336(7) 0.0336(7) -0.0027(7) 0.0027(7) 0.0027(7)
F1 0.194(10) 0.176(10) 0.197(10) -0.103(9) -0.090(9) 0.081(8)
F2 0.167(8) 0.139(7) 0.117(6) -0.011(5) -0.063(6) 0.000(6)
F3 0.111(6) 0.176(9) 0.132(7) 0.042(7) -0.014(6) 0.025(6)
F4 0.128(6) 0.112(5) 0.098(5) 0.008(4) -0.001(4) -0.053(5)
F5 0.134(6) 0.143(6) 0.069(4) 0.032(4) 0.029(4) 0.010(5)
F6 0.128(6) 0.081(4) 0.082(4) 0.020(3) 0.007(4) 0.005(4)
O1 0.241(13) 0.207(12) 0.083(6) 0.045(7) -0.007(8) -0.154(11)
O2 0.111(6) 0.051(4) 0.222(11) -0.022(6) 0.001(8) 0.003(4)
O3 0.118(6) 0.093(5) 0.062(4) -0.001(4) -0.033(4) 0.000(5)
O4 0.102(6) 0.283(14) 0.057(5) -0.073(7) 0.017(4) -0.033(8)
O5 0.221(12) 0.132(8) 0.105(7) -0.008(6) -0.062(8) 0.102(8)
O6 0.238(12) 0.057(4) 0.073(5) -0.015(4) -0.030(6) -0.028(6)
N1 0.042(3) 0.028(3) 0.040(3) -0.002(2) -0.008(3) 0.000(2)
N2 0.033(3) 0.035(3) 0.044(4) 0.001(3) -0.001(3) -0.001(3)
N3 0.036(3) 0.039(3) 0.048(4) -0.002(3) -0.001(3) 0.003(3)
N4 0.053(4) 0.053(4) 0.059(4) -0.012(3) 0.005(3) 0.010(3)
C11 0.042(4) 0.038(4) 0.049(4) -0.002(3) 0.001(3) -0.007(3)
C12 0.068(4) 0.068(4) 0.068(4) 0.016(4) 0.016(4) -0.016(4)
C13 0.064(5) 0.039(4) 0.037(4) -0.010(3) -0.009(4) -0.010(4)
C14 0.066(6) 0.066(6) 0.085(7) 0.013(5) -0.031(5) -0.005(5)
C15 0.041(4) 0.054(5) 0.052(5) 0.000(4) -0.014(3) 0.000(4)
C16 0.059(5) 0.045(4) 0.053(5) 0.011(4) -0.023(4) 0.006(4)
C17 0.040(4) 0.051(5) 0.096(7) -0.007(5) -0.022(5) 0.007(4)
C18 0.038(4) 0.042(4) 0.047(4) -0.006(3) 0.004(3) -0.002(3)
C19 0.089(7) 0.034(4) 0.103(8) 0.011(5) 0.023(6) -0.005(5)
C21 0.059(4) 0.059(4) 0.059(4) -0.009(4) 0.009(4) 0.009(4)
C22 0.046(4) 0.045(4) 0.052(4) -0.001(4) -0.002(3) 0.008(3)
C23 0.028(3) 0.054(5) 0.046(4) 0.005(3) -0.020(3) -0.011(3)
C24 0.040(4) 0.055(5) 0.062(5) 0.012(4) -0.012(4) -0.015(4)
C25 0.044(5) 0.065(6) 0.066(6) 0.013(4) -0.027(4) -0.003(4)
C26 0.063(5) 0.063(5) 0.037(4) 0.003(4) -0.018(4) -0.018(4)
C27 0.050(4) 0.046(4) 0.048(4) 0.014(3) -0.012(4) -0.001(4)
C28 0.043(4) 0.043(4) 0.035(4) 0.005(3) -0.010(3) -0.001(3)
C29 0.081(7) 0.101(8) 0.049(5) 0.023(5) 0.030(5) 0.025(6)
C31 0.035(4) 0.037(4) 0.032(3) -0.001(3) 0.001(3) 0.001(3)
C32 0.064(4) 0.064(4) 0.064(4) 0.019(4) -0.019(4) 0.019(4)
C33 0.035(4) 0.045(4) 0.048(4) -0.015(3) -0.005(3) 0.000(3)
C34 0.045(5) 0.077(6) 0.048(5) -0.010(4) -0.011(4) 0.009(4)
C35 0.060(5) 0.052(5) 0.039(4) -0.012(3) 0.009(4) 0.008(4)
C36 0.042(4) 0.043(4) 0.063(5) -0.017(4) -0.003(4) 0.004(3)
C37 0.036(4) 0.042(4) 0.052(4) -0.016(3) 0.010(3) -0.003(3)
C38 0.035(4) 0.071(6) 0.051(5) 0.001(4) -0.015(4) 0.006(4)
C39 0.049(6) 0.142(11) 0.102(8) -0.022(8) -0.043(6) 0.015(6)
C41 0.035(4) 0.035(4) 0.038(4) -0.002(3) -0.002(3) 0.006(3)
C42 0.037(4) 0.056(5) 0.065(5) 0.007(4) 0.005(4) -0.007(4)
C43 0.059(5) 0.059(5) 0.041(4) 0.003(4) 0.018(4) -0.002(4)
C44 0.066(6) 0.089(7) 0.042(5) 0.001(5) 0.010(4) 0.005(5)
C45 0.073(6) 0.052(5) 0.034(4) 0.004(3) 0.001(4) 0.009(4)
C46 0.064(6) 0.040(4) 0.064(5) 0.012(4) 0.008(4) -0.007(4)
C47 0.052(3) 0.052(3) 0.052(3) -0.003(4) 0.003(4) 0.003(4)
C48 0.074(6) 0.043(5) 0.057(5) -0.004(4) 0.011(5) 0.024(4)
C49 0.137(11) 0.050(6) 0.130(10) 0.011(7) 0.020(9) 0.052(7)
C51 0.140(11) 0.086(8) 0.042(5) -0.004(5) -0.033(6) 0.068(8)
C52 0.089(7) 0.063(6) 0.051(5) 0.013(4) -0.023(5) -0.012(5)

loop_
_atom_type_symbol
_atom_type_description
_atom_type_scat_dispersion_real
_atom_type_scat_dispersion_imag
_atom_type_scat_source
C C 0.0033 0.0016 'International Tables Vol C Tables 4.2.6.8 and 6.1.1.4'
H H 0.0000 0.0000 'International Tables Vol C Tables 4.2.6.8 and 6.1.1.4'
N N 0.0061 0.0033 'International Tables Vol C Tables 4.2.6.8 and 6.1.1.4'
O O 0.0106 0.0060 'International Tables Vol C Tables 4.2.6.8 and 6.1.1.4'
F F 0.0171 0.0103 'International Tables Vol C Tables 4.2.6.8 and 6.1.1.4'
Si Si 0.0817 0.0704 'International Tables Vol C Tables 4.2.6.8 and 6.1.1.4'
P P 0.1023 0.0942 'International Tables Vol C Tables 4.2.6.8 and 6.1.1.4'
S S 0.1246 0.1234 'International Tables Vol C Tables 4.2.6.8 and 6.1.1.4'
Ru Ru -1.2594 0.8363 'International Tables Vol C Tables 4.2.6.8 and 6.1.1.4'

loop_
_geom_angle_atom_site_label_1
_geom_angle_atom_site_label_2
_geom_angle_atom_site_label_3
_geom_angle
_geom_angle_site_symmetry_1
_geom_angle_site_symmetry_3
N1 Ru1 N1 83.9(2) 9_466 8_656
N1 Ru1 N1 83.9(2) 9_466 .
N1 Ru1 N1 83.9(2) 8_656 .
N1 Ru1 P1 87.94(16) 9_466 8_656
N1 Ru1 P1 95.90(16) 8_656 8_656
N1 Ru1 P1 171.85(16) . 8_656
N1 Ru1 P1 171.85(16) 9_466 .
N1 Ru1 P1 87.93(16) 8_656 .
N1 Ru1 P1 95.90(16) . .
P1 Ru1 P1 92.24(7) 8_656 .
N1 Ru1 P1 95.90(16) 9_466 9_466
N1 Ru1 P1 171.85(16) 8_656 9_466
N1 Ru1 P1 87.93(16) . 9_466
P1 Ru1 P1 92.24(7) 8_656 9_466
P1 Ru1 P1 92.24(7) . 9_466
N2 Ru2 N2 84.6(2) 6_646 7_665
N2 Ru2 N2 84.6(2) 6_646 .
N2 Ru2 N2 84.6(2) 7_665 .
N2 Ru2 P2 171.79(16) 6_646 7_665
N2 Ru2 P2 87.34(16) 7_665 7_665
N2 Ru2 P2 96.36(16) . 7_665
N2 Ru2 P2 87.35(16) 6_646 6_646
N2 Ru2 P2 96.36(16) 7_665 6_646
N2 Ru2 P2 171.79(16) . 6_646
P2 Ru2 P2 91.83(7) 7_665 6_646
N2 Ru2 P2 96.36(16) 6_646 .
N2 Ru2 P2 171.79(16) 7_665 .
N2 Ru2 P2 87.34(16) . .
P2 Ru2 P2 91.83(7) 7_665 .
P2 Ru2 P2 91.83(7) 6_646 .
N3 Ru3 N3 82.5(2) 5_456 .
N3 Ru3 N3 82.5(2) 5_456 4_565
N3 Ru3 N3 82.5(2) . 4_565
N3 Ru3 P3 172.14(18) 5_456 .
N3 Ru3 P3 89.65(17) . .
N3 Ru3 P3 95.92(17) 4_565 .
N3 Ru3 P3 89.65(17) 5_456 5_456
N3 Ru3 P3 95.93(17) . 5_456
N3 Ru3 P3 172.15(18) 4_565 5_456
P3 Ru3 P3 91.76(6) . 5_456
N3 Ru3 P3 95.92(17) 5_456 4_565
N3 Ru3 P3 172.14(18) . 4_565
N3 Ru3 P3 89.65(17) 4_565 4_565
P3 Ru3 P3 91.76(6) . 4_565
P3 Ru3 P3 91.76(6) 5_456 4_565
N4 Ru4 N4 83.0(3) 7_665 .
N4 Ru4 N4 83.0(3) 7_665 6_646
N4 Ru4 N4 83.0(3) . 6_646
N4 Ru4 P4 88.9(2) 7_665 6_646
N4 Ru4 P4 96.5(2) . 6_646
N4 Ru4 P4 171.9(2) 6_646 6_646
N4 Ru4 P4 96.5(2) 7_665 .
N4 Ru4 P4 171.9(2) . .
N4 Ru4 P4 88.9(2) 6_646 .
P4 Ru4 P4 91.57(7) 6_646 .
N4 Ru4 P4 171.9(2) 7_665 7_665
N4 Ru4 P4 88.9(2) . 7_665
N4 Ru4 P4 96.53(19) 6_646 7_665
P4 Ru4 P4 91.57(7) 6_646 7_665
P4 Ru4 P4 91.57(7) . 7_665
O2 S1 O3 115.1(6) . .
O2 S1 O1 122.5(7) . .
O3 S1 O1 114.2(6) . .
O2 S1 C51 100.7(7) . .
O3 S1 C51 107.0(5) . .
O1 S1 C51 91.6(8) . .
S2' S2 O6 75.6(7) . .
S2' S2 O4 140.4(7) . .
O6 S2 O4 119.0(7) . .
S2' S2 O5 74.4(7) . .
O6 S2 O5 113.9(7) . .
O4 S2 O5 121.7(6) . .
S2' S2 C52 47.4(6) . .
O6 S2 C52 101.4(5) . .
O4 S2 C52 93.0(6) . .
O5 S2 C52 99.0(6) . .
S2 S2' C52 87.5(8) . .
S2 S2' F5 152.7(9) . .
C52 S2' F5 65.3(7) . .
S2 S2' O6 56.0(5) . .
C52 S2' O6 113.6(9) . .
F5 S2' O6 134.8(8) . .
S2 S2' O5 57.8(6) . .
C52 S2' O5 112.4(8) . .
F5 S2' O5 130.3(9) . .
O6 S2' O5 93.2(8) . .
C11 P1 C13 100.5(4) . .
C11 P1 C15 106.5(4) . .
C13 P1 C15 99.3(4) . .
C11 P1 Ru1 115.0(2) . .
C13 P1 Ru1 111.9(3) . .
C15 P1 Ru1 120.7(3) . .
C22 P2 C27 100.5(4) . .
C22 P2 C23 106.9(4) . .
C27 P2 C23 100.5(3) . .
C22 P2 Ru2 115.6(3) . .
C27 P2 Ru2 111.4(3) . .
C23 P2 Ru2 119.4(3) . .
C37 P3 C31 100.9(3) . .
C37 P3 C33 98.5(3) . .
C31 P3 C33 106.6(3) . .
C37 P3 Ru3 111.3(2) . .
C31 P3 Ru3 114.7(2) . .
C33 P3 Ru3 121.7(3) . .
C41 P4 C42 101.2(4) . .
C41 P4 C43 105.3(3) . .
C42 P4 C43 99.5(4) . .
C41 P4 Ru4 116.0(2) . .
C42 P4 Ru4 110.7(3) . .
C43 P4 Ru4 121.3(3) . .
C12 Si1 C11 110.0(2) . 8_656
C12 Si1 C11 110.0(2) . .
C11 Si1 C11 108.9(2) 8_656 .
C12 Si1 C11 110.0(2) . 9_466
C11 Si1 C11 108.9(2) 8_656 9_466
C11 Si1 C11 108.9(2) . 9_466
C21 Si2 C22 110.7(3) . .
C21 Si2 C22 110.7(3) . 7_665
C22 Si2 C22 108.3(3) . 7_665
C21 Si2 C22 110.7(3) . 6_646
C22 Si2 C22 108.3(3) . 6_646
C22 Si2 C22 108.3(3) 7_665 6_646
C32 Si3 C31 110.8(2) . 5_456
C32 Si3 C31 110.8(2) . 4_565
C31 Si3 C31 108.1(2) 5_456 4_565
C32 Si3 C31 110.8(2) . .
C31 Si3 C31 108.1(2) 5_456 .
C31 Si3 C31 108.1(2) 4_565 .
C47 Si4 C41 110.2(2) . .
C47 Si4 C41 110.2(2) . 6_646
C41 Si4 C41 108.7(2) . 6_646
C47 Si4 C41 110.2(2) . 7_665
C41 Si4 C41 108.7(2) . 7_665
C41 Si4 C41 108.7(2) 6_646 7_665
S2' F5 C52 53.3(6) . .
S2 O5 S2' 47.9(5) . .
S2 O6 S2' 48.4(5) . .
C18 N1 Ru1 168.4(6) . .
C28 N2 Ru2 168.5(6) . .
C38 N3 Ru3 167.0(7) . .
C48 N4 Ru4 170.4(8) . .
P1 C11 Si1 112.9(4) . .
C14 C15 C16 108.3(7) . .
C14 C15 C17 109.5(7) . .
C16 C15 C17 108.0(7) . .
C14 C15 P1 110.9(6) . .
C16 C15 P1 109.0(5) . .
C17 C15 P1 111.0(5) . .
N1 C18 C19 178.3(9) . .
P2 C22 Si2 113.5(4) . .
C24 C23 C26 108.8(7) . .
C24 C23 C25 108.1(6) . .
C26 C23 C25 109.5(6) . .
C24 C23 P2 114.0(5) . .
C26 C23 P2 108.0(5) . .
C25 C23 P2 108.3(5) . .
N2 C28 C29 179.4(9) . .
P3 C31 Si3 114.8(4) . .
C36 C33 C34 111.1(6) . .
C36 C33 C35 107.0(6) . .
C34 C33 C35 108.9(7) . .
C36 C33 P3 110.8(6) . .
C34 C33 P3 106.5(5) . .
C35 C33 P3 112.6(5) . .
N3 C38 C39 176.3(10) . .
P4 C41 Si4 112.9(4) . .
C45 C43 C46 106.2(7) . .
C45 C43 C44 109.3(7) . .
C46 C43 C44 109.5(7) . .
C45 C43 P4 114.0(6) . .
C46 C43 P4 110.2(6) . .
C44 C43 P4 107.6(6) . .
N4 C48 C49 179.2(11) . .
F2 C51 F1 111.8(8) . .
F2 C51 F3 100.3(12) . .
F1 C51 F3 98.0(11) . .
F2 C51 S1 115.3(8) . .
F1 C51 S1 116.3(11) . .
F3 C51 S1 112.5(7) . .
S2' C52 F4 128.5(9) . .
S2' C52 F6 126.3(9) . .
F4 C52 F6 104.8(9) . .
S2' C52 F5 61.4(7) . .
F4 C52 F5 108.9(8) . .
F6 C52 F5 111.5(7) . .
S2' C52 S2 45.1(5) . .
F4 C52 S2 114.0(6) . .
F6 C52 S2 111.2(7) . .
F5 C52 S2 106.5(7) . .

loop_
_geom_bond_atom_site_label_1
_geom_bond_atom_site_label_2
_geom_bond_distance
_geom_bond_site_symmetry_2
Ru1 N1 2.087(6) 9_466
Ru1 N1 2.087(6) 8_656
Ru1 N1 2.087(6) .
Ru1 P1 2.3476(18) 8_656
Ru1 P1 2.3476(18) .
Ru1 P1 2.3477(18) 9_466
Ru2 N2 2.096(6) 6_646
Ru2 N2 2.096(6) 7_665
Ru2 N2 2.096(6) .
Ru2 P2 2.3443(18) 7_665
Ru2 P2 2.3443(18) 6_646
Ru2 P2 2.3443(18) .
Ru3 N3 2.097(6) 5_456
Ru3 N3 2.097(6) .
Ru3 N3 2.097(6) 4_565
Ru3 P3 2.3484(18) .
Ru3 P3 2.3485(18) 5_456
Ru3 P3 2.3486(18) 4_565
Ru4 N4 2.101(7) 7_665
Ru4 N4 2.101(7) .
Ru4 N4 2.101(7) 6_646
Ru4 P4 2.3542(19) 6_646
Ru4 P4 2.3542(19) .
Ru4 P4 2.3542(19) 7_665
S1 O2 1.366(8) .
S1 O3 1.451(7) .
S1 O1 1.480(9) .
S1 C51 1.670(13) .
S2 S2' 1.270(11) .
S2 O6 1.407(8) .
S2 O4 1.437(10) .
S2 O5 1.448(11) .
S2 C52 1.790(10) .
S2' C52 1.319(14) .
S2' F5 1.443(12) .
S2' O6 1.644(14) .
S2' O5 1.648(13) .
P1 C11 1.831(7) .
P1 C13 1.837(7) .
P1 C15 1.893(8) .
P2 C22 1.813(8) .
P2 C27 1.820(7) .
P2 C23 1.899(7) .
P3 C37 1.817(7) .
P3 C31 1.817(7) .
P3 C33 1.885(7) .
P4 C41 1.812(7) .
P4 C42 1.833(8) .
P4 C43 1.899(8) .
Si1 C12 1.872(15) .
Si1 C11 1.885(7) 8_656
Si1 C11 1.885(7) .
Si1 C11 1.885(7) 9_466
Si2 C21 1.873(14) .
Si2 C22 1.892(8) .
Si2 C22 1.892(8) 7_665
Si2 C22 1.892(8) 6_646
Si3 C32 1.855(14) .
Si3 C31 1.860(7) 5_456
Si3 C31 1.860(7) 4_565
Si3 C31 1.860(7) .
Si4 C47 1.858(14) .
Si4 C41 1.897(7) .
Si4 C41 1.897(7) 6_646
Si4 C41 1.897(7) 7_665
F1 C51 1.358(14) .
F2 C51 1.333(12) .
F3 C51 1.359(15) .
F4 C52 1.360(11) .
F5 C52 1.494(12) .
F6 C52 1.396(11) .
N1 C18 1.155(9) .
N2 C28 1.160(9) .
N3 C38 1.129(9) .
N4 C48 1.102(10) .
C14 C15 1.495(11) .
C15 C16 1.522(11) .
C15 C17 1.570(12) .
C18 C19 1.453(11) .
C23 C24 1.523(10) .
C23 C26 1.528(11) .
C23 C25 1.576(10) .
C28 C29 1.461(11) .
C33 C36 1.523(10) .
C33 C34 1.548(10) .
C33 C35 1.549(11) .
C38 C39 1.459(11) .
C43 C45 1.516(12) .
C43 C46 1.521(11) .
C43 C44 1.568(12) .
C48 C49 1.531(12) .

loop_
_platon_squeeze_void_nr
_platon_squeeze_void_average_x
_platon_squeeze_void_average_y
_platon_squeeze_void_average_z
_platon_squeeze_void_volume
_platon_squeeze_void_count_electrons
1 -0.067 0.011 0.755 163 61
2 -0.011 0.255 0.567 163 62
3 0.067 0.511 0.745 163 61
4 0.011 0.755 0.933 163 62
5 0.245 0.433 0.489 163 61
6 0.255 0.567 -0.011 163 61
7 0.433 0.489 0.245 163 61
8 0.489 0.245 0.433 163 61
9 0.511 0.745 0.067 163 62
10 0.567 -0.011 0.255 163 61
11 0.745 0.067 0.511 163 61
12 0.755 0.933 0.011 163 62
